data_1549399
loop_
_publ_author_name
'Yang, Song'
'Li, Quan-Zhe'
'Xu, Chen'
'Xu, Qin'
'Shi, Min'

_publ_section_title
;
 Rhodium-catalyzed asymmetric hydroamination and hydroindolation of
 keto-vinylidenecyclopropanes.
;
_journal_issue 22
_journal_name_full 'Chemical science'
_journal_page_first 5074
_journal_page_last 5081
_journal_paper_doi 10.1039/c8sc01595c
_journal_volume 9
_journal_year 2018
_chemical_formula_sum 'C30 H30 N2 O3 S'
_chemical_formula_weight 498.62
_space_group_crystal_system monoclinic
_space_group_IT_number 14
_space_group_name_Hall '-P 2yn'
_space_group_name_H-M_alt 'P 1 21/n 1'
_symmetry_space_group_name_Hall '-P 2yn'
_symmetry_space_group_name_H-M 'P 1 21/n 1'
_atom_sites_solution_hydrogens mixed
_audit_creation_method SHELXL-2013
_audit_update_record
;
2017-01-06 deposited with the CCDC.
2018-05-11 downloaded from the CCDC.
;
_cell_angle_alpha 90
_cell_angle_beta 97.460(3)
_cell_angle_gamma 90
_cell_formula_units_Z 4
_cell_length_a 13.2526(17)
_cell_length_b 8.5485(11)
_cell_length_c 23.163(3)
_cell_measurement_reflns_used 1970
_cell_measurement_temperature 293(2)
_cell_measurement_theta_max 45.594
_cell_measurement_theta_min 4.782
_cell_volume 2601.9(6)
_computing_cell_refinement 'Bruker SMART'
_computing_data_collection 'Bruker SMART'
_computing_data_reduction 'Bruker SHELXTL'
_computing_molecular_graphics 'Bruker SHELXTL'
_computing_publication_material 'Bruker SHELXTL'
_computing_structure_refinement 'SHELXL-2013 (Sheldrick, 2013)'
_computing_structure_solution 'Bruker SHELXTL'
_diffrn_ambient_temperature 293(2)
_diffrn_measured_fraction_theta_full 0.999
_diffrn_measured_fraction_theta_max 0.999
_diffrn_measurement_device_type 'CCD area detector'
_diffrn_measurement_method 'phi and omega scans'
_diffrn_radiation_type MoK\a
_diffrn_radiation_wavelength 0.71073
_diffrn_reflns_av_R_equivalents 0.0373
_diffrn_reflns_av_unetI/netI 0.0404
_diffrn_reflns_Laue_measured_fraction_full 0.999
_diffrn_reflns_Laue_measured_fraction_max 0.999
_diffrn_reflns_limit_h_max 16
_diffrn_reflns_limit_h_min -16
_diffrn_reflns_limit_k_max 10
_diffrn_reflns_limit_k_min -10
_diffrn_reflns_limit_l_max 28
_diffrn_reflns_limit_l_min -17
_diffrn_reflns_number 14542
_diffrn_reflns_point_group_measured_fraction_full 0.999
_diffrn_reflns_point_group_measured_fraction_max 0.999
_diffrn_reflns_theta_full 25.242
_diffrn_reflns_theta_max 25.495
_diffrn_reflns_theta_min 1.683
_exptl_absorpt_coefficient_mu 0.159
_exptl_absorpt_correction_T_max 0.7456
_exptl_absorpt_correction_T_min 0.6786
_exptl_absorpt_correction_type multi-scan
_exptl_absorpt_process_details sadabs
_exptl_crystal_colour colorless
_exptl_crystal_density_diffrn 1.273
_exptl_crystal_description prismatic
_exptl_crystal_F_000 1056
_exptl_crystal_size_max 0.200
_exptl_crystal_size_mid 0.160
_exptl_crystal_size_min 0.120
_refine_diff_density_max 0.236
_refine_diff_density_min -0.157
_refine_diff_density_rms 0.044
_refine_ls_extinction_method none
_refine_ls_goodness_of_fit_ref 1.028
_refine_ls_hydrogen_treatment mixed
_refine_ls_matrix_type full
_refine_ls_number_parameters 332
_refine_ls_number_reflns 4836
_refine_ls_number_restraints 0
_refine_ls_restrained_S_all 1.028
_refine_ls_R_factor_all 0.0692
_refine_ls_R_factor_gt 0.0488
_refine_ls_shift/su_max 0.010
_refine_ls_shift/su_mean 0.000
_refine_ls_structure_factor_coef Fsqd
_refine_ls_weighting_details 'w=1/[\s^2^(Fo^2^)+(0.0794P)^2^+0.1754P] where P=(Fo^2^+2Fc^2^)/3'
_refine_ls_weighting_scheme calc
_refine_ls_wR_factor_gt 0.1283
_refine_ls_wR_factor_ref 0.1424
_reflns_Friedel_coverage 0.000
_reflns_number_gt 3509
_reflns_number_total 4836
_reflns_threshold_expression 'I > 2\s(I)'
_cod_data_source_file c8sc01595c2.cif
_cod_data_source_block cd17001
_cod_depositor_comments 'Adding full bibliography for 1549399--1549401.cif.'
_cod_original_cell_volume 2602.0(6)
_cod_database_code 1549399
_shelx_space_group_comment
; 
The symmetry employed for this shelxl refinement is uniquely defined 
by the following loop, which should always be used as a source of 
symmetry information in preference to the above space-group names. 
They are only intended as comments. 
;
_shelx_estimated_absorpt_t_min 0.969
_shelx_estimated_absorpt_t_max 0.981
_shelxl_version_number 2013-4

loop_
_space_group_symop_operation_xyz
'x, y, z'
'-x+1/2, y+1/2, -z+1/2'
'-x, -y, -z'
'x-1/2, -y-1/2, z-1/2'

loop_
_atom_site_label
_atom_site_type_symbol
_atom_site_fract_x
_atom_site_fract_y
_atom_site_fract_z
_atom_site_U_iso_or_equiv
_atom_site_adp_type
_atom_site_occupancy
_atom_site_site_symmetry_order
_atom_site_calc_flag
_atom_site_refinement_flags_posn
_atom_site_refinement_flags_adp
S1 S 0.18050(4) 0.57020(8) 0.01589(2) 0.0596(2) Uani 1 1 d . .
N1 N 0.11668(12) 0.4849(2) 0.06360(7) 0.0501(4) Uani 1 1 d . .
N2 N -0.30455(16) 0.2496(3) 0.31094(9) 0.0668(6) Uani 1 1 d . .
O1 O -0.02307(10) 0.60119(16) 0.13962(6) 0.0490(4) Uani 1 1 d . .
H1 H -0.0469 0.5763 0.1065 0.073 Uiso 1 1 calc R U
O2 O 0.16383(14) 0.7338(2) 0.01998(7) 0.0807(6) Uani 1 1 d . .
O3 O 0.15207(12) 0.4902(2) -0.03830(6) 0.0783(5) Uani 1 1 d . .
C1 C 0.14726(15) 0.5338(3) 0.12407(8) 0.0489(5) Uani 1 1 d . .
H1A H 0.1626 0.6448 0.1254 0.059 Uiso 1 1 calc R U
H1B H 0.2079 0.4774 0.1403 0.059 Uiso 1 1 calc R U
C2 C 0.06037(14) 0.4993(2) 0.15972(8) 0.0420(5) Uani 1 1 d . .
C3 C 0.02824(14) 0.3278(2) 0.15287(8) 0.0437(5) Uani 1 1 d . .
C4 C 0.04599(15) 0.2483(2) 0.10551(9) 0.0498(5) Uani 1 1 d . .
C5 C 0.09991(16) 0.3165(3) 0.05786(9) 0.0557(6) Uani 1 1 d . .
H5A H 0.1651 0.2647 0.0582 0.067 Uiso 1 1 calc R U
H5B H 0.0600 0.2953 0.0206 0.067 Uiso 1 1 calc R U
C6 C -0.03002(15) 0.2582(2) 0.19806(9) 0.0473(5) Uani 1 1 d . .
C7 C -0.13420(17) 0.3272(3) 0.20025(10) 0.0618(6) Uani 1 1 d . .
H7A H -0.1293 0.4392 0.1944 0.074 Uiso 1 1 calc R U
H7B H -0.1791 0.2861 0.1674 0.074 Uiso 1 1 calc R U
C8 C -0.18479(15) 0.3020(2) 0.25389(10) 0.0521(5) Uani 1 1 d . .
C9 C -0.27560(17) 0.2334(3) 0.25686(11) 0.0603(6) Uani 1 1 d . .
H9 H -0.3136 0.1818 0.2260 0.072 Uiso 1 1 calc R U
C10 C -0.23142(18) 0.3308(3) 0.34527(10) 0.0571(6) Uani 1 1 d . .
C11 C -0.15368(16) 0.3648(2) 0.31072(9) 0.0499(5) Uani 1 1 d . .
C12 C -0.06814(19) 0.4458(3) 0.33589(11) 0.0642(6) Uani 1 1 d . .
H12 H -0.0157 0.4686 0.3142 0.077 Uiso 1 1 calc R U
C13 C -0.0619(2) 0.4915(3) 0.39239(13) 0.0807(8) Uani 1 1 d . .
H13 H -0.0040 0.5439 0.4093 0.097 Uiso 1 1 calc R U
C14 C -0.1394(3) 0.4618(3) 0.42541(13) 0.0880(9) Uani 1 1 d . .
H14 H -0.1332 0.4966 0.4637 0.106 Uiso 1 1 calc R U
C15 C -0.2261(2) 0.3815(3) 0.40255(11) 0.0769(8) Uani 1 1 d . .
H15 H -0.2786 0.3622 0.4246 0.092 Uiso 1 1 calc R U
C16 C 0.0066(2) 0.1438(3) 0.23228(10) 0.0663(7) Uani 1 1 d . .
H16A H 0.0706 0.1031 0.2290 0.080 Uiso 1 1 calc R U
H16B H -0.0316 0.1035 0.2598 0.080 Uiso 1 1 calc R U
C17 C 0.0128(2) 0.0829(3) 0.09201(11) 0.0708(7) Uani 1 1 d . .
H17A H -0.0241 0.0445 0.1221 0.106 Uiso 1 1 calc R U
H17B H 0.0715 0.0184 0.0899 0.106 Uiso 1 1 calc R U
H17C H -0.0304 0.0800 0.0554 0.106 Uiso 1 1 calc R U
C18 C 0.10014(14) 0.5474(2) 0.22181(8) 0.0438(5) Uani 1 1 d . .
C19 C 0.07488(16) 0.6895(3) 0.24462(10) 0.0539(5) Uani 1 1 d . .
H19 H 0.0309 0.7571 0.2222 0.065 Uiso 1 1 calc R U
C20 C 0.1146(2) 0.7316(3) 0.30055(11) 0.0677(7) Uani 1 1 d . .
H20 H 0.0961 0.8264 0.3159 0.081 Uiso 1 1 calc R U
C21 C 0.1809(2) 0.6344(4) 0.33349(11) 0.0748(8) Uani 1 1 d . .
H21 H 0.2065 0.6627 0.3713 0.090 Uiso 1 1 calc R U
C22 C 0.20962(18) 0.4958(3) 0.31102(11) 0.0697(7) Uani 1 1 d . .
H22 H 0.2561 0.4313 0.3332 0.084 Uiso 1 1 calc R U
C23 C 0.16939(16) 0.4519(3) 0.25530(9) 0.0560(6) Uani 1 1 d . .
H23 H 0.1889 0.3575 0.2401 0.067 Uiso 1 1 calc R U
C24 C 0.30946(15) 0.5323(3) 0.03926(8) 0.0493(5) Uani 1 1 d . .
C25 C 0.36477(18) 0.6335(3) 0.07798(10) 0.0592(6) Uani 1 1 d . .
H25 H 0.3356 0.7262 0.0888 0.071 Uiso 1 1 calc R U
C26 C 0.46332(18) 0.5959(3) 0.10034(10) 0.0614(6) Uani 1 1 d . .
H26 H 0.5000 0.6639 0.1265 0.074 Uiso 1 1 calc R U
C27 C 0.50858(16) 0.4607(3) 0.08493(9) 0.0538(6) Uani 1 1 d . .
C28 C 0.45365(16) 0.3634(3) 0.04485(9) 0.0539(5) Uani 1 1 d . .
H28 H 0.4842 0.2734 0.0327 0.065 Uiso 1 1 calc R U
C29 C 0.35438(15) 0.3972(2) 0.02256(9) 0.0496(5) Uani 1 1 d . .
H29 H 0.3180 0.3291 -0.0037 0.060 Uiso 1 1 calc R U
C30 C 0.61594(18) 0.4216(4) 0.11097(12) 0.0800(8) Uani 1 1 d . .
H30A H 0.6575 0.5137 0.1115 0.120 Uiso 1 1 calc R U
H30B H 0.6428 0.3421 0.0880 0.120 Uiso 1 1 calc R U
H30C H 0.6158 0.3841 0.1500 0.120 Uiso 1 1 calc R U
H2 H -0.361(2) 0.202(3) 0.3205(12) 0.090(9) Uiso 1 1 d . .

loop_
_atom_site_aniso_label
_atom_site_aniso_U_11
_atom_site_aniso_U_22
_atom_site_aniso_U_33
_atom_site_aniso_U_23
_atom_site_aniso_U_13
_atom_site_aniso_U_12
S1 0.0440(3) 0.0940(5) 0.0416(3) 0.0116(3) 0.0092(2) 0.0158(3)
N1 0.0383(9) 0.0743(13) 0.0388(9) -0.0038(8) 0.0089(7) 0.0087(8)
N2 0.0463(12) 0.0849(15) 0.0717(14) 0.0178(11) 0.0163(10) -0.0133(11)
O1 0.0409(8) 0.0629(9) 0.0438(8) -0.0013(6) 0.0079(6) 0.0140(7)
O2 0.0782(13) 0.0864(13) 0.0811(13) 0.0330(9) 0.0242(10) 0.0322(10)
O3 0.0499(10) 0.1479(17) 0.0356(9) 0.0024(9) 0.0004(7) 0.0098(10)
C1 0.0369(11) 0.0686(14) 0.0422(11) -0.0032(9) 0.0090(9) 0.0031(10)
C2 0.0318(10) 0.0566(12) 0.0381(10) -0.0028(8) 0.0067(8) 0.0081(9)
C3 0.0330(10) 0.0559(13) 0.0410(11) -0.0031(9) 0.0005(8) 0.0066(9)
C4 0.0412(12) 0.0622(14) 0.0447(12) -0.0062(9) 0.0005(9) 0.0101(10)
C5 0.0451(12) 0.0801(16) 0.0417(12) -0.0101(10) 0.0047(9) 0.0147(11)
C6 0.0428(12) 0.0534(13) 0.0451(12) -0.0039(9) 0.0035(9) -0.0017(9)
C7 0.0434(12) 0.0843(17) 0.0583(14) 0.0131(12) 0.0085(10) 0.0001(11)
C8 0.0391(12) 0.0580(13) 0.0601(14) 0.0093(10) 0.0100(10) -0.0013(10)
C9 0.0476(13) 0.0675(15) 0.0649(15) 0.0064(11) 0.0043(11) -0.0105(11)
C10 0.0542(14) 0.0535(14) 0.0648(15) 0.0134(11) 0.0125(12) 0.0022(11)
C11 0.0449(12) 0.0457(12) 0.0599(13) 0.0114(10) 0.0102(10) -0.0024(9)
C12 0.0641(16) 0.0581(14) 0.0699(16) 0.0076(11) 0.0073(12) -0.0117(12)
C13 0.091(2) 0.0711(18) 0.077(2) -0.0060(14) 0.0021(16) -0.0166(15)
C14 0.121(3) 0.0778(19) 0.0642(18) -0.0079(14) 0.0070(18) 0.0032(18)
C15 0.092(2) 0.0813(19) 0.0620(16) 0.0153(13) 0.0259(15) 0.0127(16)
C16 0.0715(17) 0.0671(15) 0.0629(15) 0.0105(12) 0.0182(12) 0.0119(12)
C17 0.0795(18) 0.0698(16) 0.0622(15) -0.0180(12) 0.0058(13) 0.0031(13)
C18 0.0346(10) 0.0572(13) 0.0410(11) -0.0039(9) 0.0104(9) -0.0044(9)
C19 0.0489(13) 0.0586(13) 0.0564(13) -0.0089(10) 0.0154(10) -0.0086(10)
C20 0.0651(17) 0.0782(17) 0.0625(16) -0.0258(13) 0.0192(13) -0.0250(14)
C21 0.0662(17) 0.108(2) 0.0497(14) -0.0206(14) 0.0058(13) -0.0343(16)
C22 0.0513(14) 0.099(2) 0.0551(15) 0.0031(13) -0.0068(11) -0.0111(13)
C23 0.0440(12) 0.0735(15) 0.0495(13) -0.0049(10) 0.0025(10) 0.0007(11)
C24 0.0415(12) 0.0707(14) 0.0371(11) 0.0035(9) 0.0104(9) 0.0021(10)
C25 0.0598(15) 0.0650(14) 0.0550(14) -0.0032(11) 0.0159(11) 0.0000(11)
C26 0.0575(15) 0.0776(17) 0.0477(13) -0.0015(11) 0.0018(11) -0.0164(13)
C27 0.0417(12) 0.0735(16) 0.0460(12) 0.0184(11) 0.0053(10) -0.0084(11)
C28 0.0464(13) 0.0635(14) 0.0530(13) 0.0077(10) 0.0112(10) 0.0035(10)
C29 0.0432(12) 0.0644(14) 0.0414(11) -0.0025(9) 0.0065(9) -0.0035(10)
C30 0.0466(14) 0.110(2) 0.0787(18) 0.0287(15) -0.0080(13) -0.0088(14)

loop_
_atom_type_symbol
_atom_type_description
_atom_type_scat_dispersion_real
_atom_type_scat_dispersion_imag
_atom_type_scat_source
C C 0.0033 0.0016 'International Tables Vol C Tables 4.2.6.8 and 6.1.1.4'
H H 0.0000 0.0000 'International Tables Vol C Tables 4.2.6.8 and 6.1.1.4'
N N 0.0061 0.0033 'International Tables Vol C Tables 4.2.6.8 and 6.1.1.4'
O O 0.0106 0.0060 'International Tables Vol C Tables 4.2.6.8 and 6.1.1.4'
S S 0.1246 0.1234 'International Tables Vol C Tables 4.2.6.8 and 6.1.1.4'

loop_
_geom_angle_atom_site_label_1
_geom_angle_atom_site_label_2
_geom_angle_atom_site_label_3
_geom_angle
O2 S1 O3 120.11(11)
O2 S1 N1 107.05(10)
O3 S1 N1 106.04(10)
O2 S1 C24 108.35(11)
O3 S1 C24 108.44(10)
N1 S1 C24 106.01(9)
C5 N1 C1 112.80(16)
C5 N1 S1 117.45(12)
C1 N1 S1 114.35(14)
C10 N2 C9 108.93(19)
C10 N2 H2 129.3(18)
C9 N2 H2 121.4(18)
C2 O1 H1 109.5
N1 C1 C2 109.05(16)
N1 C1 H1A 109.9
C2 C1 H1A 109.9
N1 C1 H1B 109.9
C2 C1 H1B 109.9
H1A C1 H1B 108.3
O1 C2 C18 107.43(15)
O1 C2 C3 110.82(15)
C18 C2 C3 114.49(16)
O1 C2 C1 108.04(15)
C18 C2 C1 105.38(16)
C3 C2 C1 110.35(15)
C4 C3 C6 122.13(19)
C4 C3 C2 119.74(17)
C6 C3 C2 117.95(15)
C3 C4 C17 124.8(2)
C3 C4 C5 123.7(2)
C17 C4 C5 111.45(18)
N1 C5 C4 113.31(16)
N1 C5 H5A 108.9
C4 C5 H5A 108.9
N1 C5 H5B 108.9
C4 C5 H5B 108.9
H5A C5 H5B 107.7
C16 C6 C3 122.23(19)
C16 C6 C7 122.7(2)
C3 C6 C7 115.10(17)
C8 C7 C6 118.70(18)
C8 C7 H7A 107.6
C6 C7 H7A 107.6
C8 C7 H7B 107.6
C6 C7 H7B 107.6
H7A C7 H7B 107.1
C9 C8 C11 105.58(18)
C9 C8 C7 127.0(2)
C11 C8 C7 126.88(19)
C8 C9 N2 111.2(2)
C8 C9 H9 124.4
N2 C9 H9 124.4
N2 C10 C15 131.4(2)
N2 C10 C11 106.8(2)
C15 C10 C11 121.7(2)
C12 C11 C10 118.6(2)
C12 C11 C8 134.0(2)
C10 C11 C8 107.40(19)
C13 C12 C11 119.5(2)
C13 C12 H12 120.3
C11 C12 H12 120.3
C12 C13 C14 121.6(3)
C12 C13 H13 119.2
C14 C13 H13 119.2
C13 C14 C15 121.3(3)
C13 C14 H14 119.4
C15 C14 H14 119.4
C14 C15 C10 117.2(2)
C14 C15 H15 121.4
C10 C15 H15 121.4
C6 C16 H16A 120.0
C6 C16 H16B 120.0
H16A C16 H16B 120.0
C4 C17 H17A 109.5
C4 C17 H17B 109.5
H17A C17 H17B 109.5
C4 C17 H17C 109.5
H17A C17 H17C 109.5
H17B C17 H17C 109.5
C19 C18 C23 118.60(19)
C19 C18 C2 121.79(18)
C23 C18 C2 119.45(18)
C20 C19 C18 120.4(2)
C20 C19 H19 119.8
C18 C19 H19 119.8
C21 C20 C19 120.3(2)
C21 C20 H20 119.9
C19 C20 H20 119.9
C20 C21 C22 120.3(2)
C20 C21 H21 119.9
C22 C21 H21 119.9
C21 C22 C23 119.9(2)
C21 C22 H22 120.1
C23 C22 H22 120.1
C22 C23 C18 120.6(2)
C22 C23 H23 119.7
C18 C23 H23 119.7
C29 C24 C25 119.6(2)
C29 C24 S1 120.49(17)
C25 C24 S1 119.78(17)
C26 C25 C24 119.5(2)
C26 C25 H25 120.2
C24 C25 H25 120.2
C27 C26 C25 121.6(2)
C27 C26 H26 119.2
C25 C26 H26 119.2
C26 C27 C28 118.2(2)
C26 C27 C30 120.3(2)
C28 C27 C30 121.5(2)
C29 C28 C27 121.3(2)
C29 C28 H28 119.4
C27 C28 H28 119.4
C24 C29 C28 119.8(2)
C24 C29 H29 120.1
C28 C29 H29 120.1
C27 C30 H30A 109.5
C27 C30 H30B 109.5
H30A C30 H30B 109.5
C27 C30 H30C 109.5
H30A C30 H30C 109.5
H30B C30 H30C 109.5

loop_
_geom_bond_atom_site_label_1
_geom_bond_atom_site_label_2
_geom_bond_distance
S1 O2 1.4206(19)
S1 O3 1.4359(17)
S1 N1 1.6466(17)
S1 C24 1.755(2)
N1 C5 1.460(3)
N1 C1 1.467(3)
N2 C10 1.362(3)
N2 C9 1.364(3)
N2 H2 0.90(3)
O1 C2 1.437(2)
O1 H1 0.8200
C1 C2 1.530(3)
C1 H1A 0.9700
C1 H1B 0.9700
C2 C18 1.523(3)
C2 C3 1.529(3)
C3 C4 1.337(3)
C3 C6 1.502(3)
C4 C17 1.502(3)
C4 C5 1.508(3)
C5 H5A 0.9700
C5 H5B 0.9700
C6 C16 1.311(3)
C6 C7 1.508(3)
C7 C8 1.502(3)
C7 H7A 0.9700
C7 H7B 0.9700
C8 C9 1.348(3)
C8 C11 1.432(3)
C9 H9 0.9300
C10 C15 1.389(3)
C10 C11 1.414(3)
C11 C12 1.390(3)
C12 C13 1.358(3)
C12 H12 0.9300
C13 C14 1.382(4)
C13 H13 0.9300
C14 C15 1.383(4)
C14 H14 0.9300
C15 H15 0.9300
C16 H16A 0.9300
C16 H16B 0.9300
C17 H17A 0.9600
C17 H17B 0.9600
C17 H17C 0.9600
C18 C19 1.383(3)
C18 C23 1.388(3)
C19 C20 1.381(3)
C19 H19 0.9300
C20 C21 1.367(4)
C20 H20 0.9300
C21 C22 1.368(4)
C21 H21 0.9300
C22 C23 1.383(3)
C22 H22 0.9300
C23 H23 0.9300
C24 C29 1.377(3)
C24 C25 1.386(3)
C25 C26 1.379(3)
C25 H25 0.9300
C26 C27 1.370(3)
C26 H26 0.9300
C27 C28 1.381(3)
C27 C30 1.509(3)
C28 C29 1.380(3)
C28 H28 0.9300
C29 H29 0.9300
C30 H30A 0.9600
C30 H30B 0.9600
C30 H30C 0.9600

loop_
_geom_hbond_atom_site_label_D
_geom_hbond_atom_site_label_H
_geom_hbond_atom_site_label_A
_geom_hbond_distance_DH
_geom_hbond_distance_HA
_geom_hbond_distance_DA
_geom_hbond_angle_DHA
_geom_hbond_site_symmetry_A
N2 H2 O1 0.90(3) 2.08(3) 2.970(2) 168(3) 2_445
O1 H1 O3 0.82 2.05 2.828(2) 159.4 3_565

loop_
_geom_torsion_atom_site_label_1
_geom_torsion_atom_site_label_2
_geom_torsion_atom_site_label_3
_geom_torsion_atom_site_label_4
_geom_torsion
O2 S1 N1 C5 164.66(15)
O3 S1 N1 C5 35.30(17)
C24 S1 N1 C5 -79.84(17)
O2 S1 N1 C1 -59.76(17)
O3 S1 N1 C1 170.89(14)
C24 S1 N1 C1 55.74(17)
C5 N1 C1 C2 -63.9(2)
S1 N1 C1 C2 158.47(13)
N1 C1 C2 O1 -67.5(2)
N1 C1 C2 C18 177.85(16)
N1 C1 C2 C3 53.7(2)
O1 C2 C3 C4 95.4(2)
C18 C2 C3 C4 -142.92(18)
C1 C2 C3 C4 -24.3(2)
O1 C2 C3 C6 -79.9(2)
C18 C2 C3 C6 41.8(2)
C1 C2 C3 C6 160.44(17)
C6 C3 C4 C17 -1.1(3)
C2 C3 C4 C17 -176.22(19)
C6 C3 C4 C5 177.09(18)
C2 C3 C4 C5 2.0(3)
C1 N1 C5 C4 40.5(2)
S1 N1 C5 C4 176.77(14)
C3 C4 C5 N1 -9.2(3)
C17 C4 C5 N1 169.21(18)
C4 C3 C6 C16 68.9(3)
C2 C3 C6 C16 -115.9(2)
C4 C3 C6 C7 -109.8(2)
C2 C3 C6 C7 65.4(2)
C16 C6 C7 C8 19.4(3)
C3 C6 C7 C8 -161.88(19)
C6 C7 C8 C9 -121.9(3)
C6 C7 C8 C11 67.7(3)
C11 C8 C9 N2 0.6(3)
C7 C8 C9 N2 -171.5(2)
C10 N2 C9 C8 -0.1(3)
C9 N2 C10 C15 177.7(2)
C9 N2 C10 C11 -0.5(2)
N2 C10 C11 C12 -178.99(19)
C15 C10 C11 C12 2.6(3)
N2 C10 C11 C8 0.9(2)
C15 C10 C11 C8 -177.6(2)
C9 C8 C11 C12 178.9(2)
C7 C8 C11 C12 -9.0(4)
C9 C8 C11 C10 -0.9(2)
C7 C8 C11 C10 171.19(19)
C10 C11 C12 C13 -0.7(3)
C8 C11 C12 C13 179.5(2)
C11 C12 C13 C14 -1.2(4)
C12 C13 C14 C15 1.3(4)
C13 C14 C15 C10 0.5(4)
N2 C10 C15 C14 179.6(2)
C11 C10 C15 C14 -2.4(4)
O1 C2 C18 C19 -15.6(2)
C3 C2 C18 C19 -139.18(18)
C1 C2 C18 C19 99.4(2)
O1 C2 C18 C23 169.09(17)
C3 C2 C18 C23 45.6(2)
C1 C2 C18 C23 -75.9(2)
C23 C18 C19 C20 -2.8(3)
C2 C18 C19 C20 -178.13(18)
C18 C19 C20 C21 1.3(3)
C19 C20 C21 C22 1.0(4)
C20 C21 C22 C23 -1.7(4)
C21 C22 C23 C18 0.2(3)
C19 C18 C23 C22 2.1(3)
C2 C18 C23 C22 177.51(19)
O2 S1 C24 C29 -158.44(16)
O3 S1 C24 C29 -26.6(2)
N1 S1 C24 C29 86.95(18)
O2 S1 C24 C25 26.00(19)
O3 S1 C24 C25 157.89(17)
N1 S1 C24 C25 -88.61(18)
C29 C24 C25 C26 -1.5(3)
S1 C24 C25 C26 174.08(16)
C24 C25 C26 C27 0.4(3)
C25 C26 C27 C28 1.6(3)
C25 C26 C27 C30 -179.0(2)
C26 C27 C28 C29 -2.7(3)
C30 C27 C28 C29 177.92(19)
C25 C24 C29 C28 0.5(3)
S1 C24 C29 C28 -175.06(15)
C27 C28 C29 C24 1.6(3)
